data_7120056
loop_
_publ_author_name
'Adouama, Ch\'erif'
'Keyrouz, Robert'
'pilet, guillaume'
'Monnereau, Cyrille'
'Gueyrard, David'
'Noel, Timothy'
'M\'edebielle, Maurice'

_publ_section_title
;
 Access to cyclic gem-difluoroacyl scaffolds via electrochemical and
 visible light photocatalytic radical tandem cyclization of heteroaryl
 chlorodifluoromethyl ketones
;
_journal_name_full 'Chem. Commun.'
_journal_paper_doi 10.1039/C7CC02979A
_journal_year 2017
_chemical_formula_moiety 'C18 H17 F2 N1 O2'
_chemical_formula_sum 'C18 H17 F2 N O2'
_chemical_formula_weight 317.33
_space_group_IT_number 14
_symmetry_cell_setting monoclinic
_symmetry_space_group_name_Hall '-P 2ybc'
_symmetry_space_group_name_H-M 'P 1 21/c 1'
_atom_sites_solution_hydrogens difmap
_atom_sites_solution_primary direct
_audit_update_record
;
2016-12-12 deposited with the CCDC.
2017-05-02 downloaded from the CCDC.
;
_cell_angle_alpha 90.0
_cell_angle_beta 104.776(8)
_cell_angle_gamma 90.0
_cell_formula_units_Z 4
_cell_length_a 16.1287(11)
_cell_length_b 11.1367(9)
_cell_length_c 8.7194(9)
_cell_measurement_reflns_used 1292
_cell_measurement_temperature 293
_cell_measurement_theta_max 23
_cell_measurement_theta_min 3
_cell_volume 1514.4(2)
_computing_cell_refinement 'CrysAlis, (Oxford Diffraction, 2002)'
_computing_data_collection 'Gemini, (Oxford Diffraction, 2006)'
_computing_data_reduction 'CrysAlis, (Oxford Diffraction, 2002)'
_computing_molecular_graphics 'CAMERON (Watkin et al., 1996)'
_computing_publication_material 'CRYSTALS (Betteridge et al., 2003)'
_computing_structure_refinement 'CRYSTALS (Betteridge et al., 2003)'
_computing_structure_solution 'SIR97 (Altomare et al., 1999)'
_diffrn_ambient_temperature 293
_diffrn_measured_fraction_theta_full 0.942
_diffrn_measured_fraction_theta_max 0.850
_diffrn_measurement_device Area
_diffrn_measurement_device_type 'Oxford Diffraction Gemini'
_diffrn_measurement_method \w/2\q
_diffrn_radiation_monochromator graphite
_diffrn_radiation_type 'Mo K\a'
_diffrn_radiation_wavelength 0.71069
_diffrn_reflns_av_R_equivalents 0.035
_diffrn_reflns_limit_h_max 14
_diffrn_reflns_limit_h_min -21
_diffrn_reflns_limit_k_max 11
_diffrn_reflns_limit_k_min -14
_diffrn_reflns_limit_l_max 11
_diffrn_reflns_limit_l_min -12
_diffrn_reflns_number 7530
_diffrn_reflns_theta_full 25.264
_diffrn_reflns_theta_max 29.377
_diffrn_reflns_theta_min 3.036
_diffrn_standards_number 0
_exptl_absorpt_coefficient_mu 0.108
_exptl_absorpt_correction_T_max 0.99
_exptl_absorpt_correction_T_min 0.95
_exptl_absorpt_correction_type analytical
_exptl_absorpt_process_details
; 
 Analytical Absorption (De Meulenaer & Tompa, 1965) 
;
_exptl_crystal_colour colorless
_exptl_crystal_density_diffrn 1.403
_exptl_crystal_density_method 'not measured'
_exptl_crystal_description needle
_exptl_crystal_F_000 664
_exptl_crystal_size_max 0.544
_exptl_crystal_size_mid 0.075
_exptl_crystal_size_min 0.048
_refine_diff_density_max 0.22
_refine_diff_density_min -0.24
_refine_ls_extinction_method None
_refine_ls_goodness_of_fit_ref 1.1190
_refine_ls_hydrogen_treatment noref
_refine_ls_matrix_type full
_refine_ls_number_parameters 208
_refine_ls_number_reflns 1474
_refine_ls_number_restraints 0
_refine_ls_R_factor_all 0.1476
_refine_ls_R_factor_gt 0.0738
_refine_ls_shift/su_max 0.0001721
_refine_ls_shift/su_mean 0.0000161
_refine_ls_structure_factor_coef F
_refine_ls_weighting_details
;
 Method, part 1, Chebychev polynomial, (Watkin, 1994, Prince, 1982) 
 [weight] = 1.0/[A~0~*T~0~(x)+A~1~*T~1~(x) ... +A~n-1~]*T~n-1~(x)] 
 where A~i~ are the Chebychev coefficients listed below and x= Fcalc/Fmax 
 Method = Robust Weighting (Prince, 1982) 
 W = [weight] * [1-(deltaF/6*sigmaF)^2^]^2^ 
 A~i~ are: 
 6.04 4.79 5.22 
;
_refine_ls_weighting_scheme calc
_refine_ls_wR_factor_all 0.0767
_refine_ls_wR_factor_gt 0.0594
_refine_ls_wR_factor_ref 0.0532
_reflns_limit_h_max 20
_reflns_limit_h_min -21
_reflns_limit_k_max 14
_reflns_limit_k_min 0
_reflns_limit_l_max 12
_reflns_limit_l_min 0
_reflns_number_gt 1902
_reflns_number_total 3512
_reflns_threshold_expression I>2.0\s(I)
_oxford_diffrn_Wilson_B_factor 3.85
_oxford_diffrn_Wilson_scale 0.53
_oxford_refine_ls_r_factor_ref 0.0470
_oxford_refine_ls_scale 1.060(4)
_oxford_reflns_number_all 3504
_oxford_reflns_threshold_expression_ref I>3.0\s(I)
_cod_data_source_file c7cc02979a2.cif
_cod_data_source_block 1
_cod_depositor_comments
;
The following automatic conversions were performed:

'_symmetry_cell_setting' value 'Monoclinic' changed to 'monoclinic'
according to
/home/data/users/saulius/crontab/automatic-downloads/rss-feeds/RSC/lib/dictionaries/cif_core.dic
dictionary named 'cif_core.dic' version 2.4.2 from 2011-04-26.

'_atom_sites_solution_primary' value 'Direct' changed to 'direct'
according to
/home/data/users/saulius/crontab/automatic-downloads/rss-feeds/RSC/lib/dictionaries/cif_core.dic
dictionary named 'cif_core.dic' version 2.4.2 from 2011-04-26.

Automatic conversion script
Id: cif_fix_values 4973 2017-02-22 13:04:09Z antanas 
;
_cod_original_sg_symbol_H-M 'P 1 21/c 1 '
_cod_original_formula_sum 'C18 H17 F2 N1 O2'
_cod_database_code 7120056

loop_
_symmetry_equiv_pos_as_xyz
x,y,z
-x,-y,-z
-x,y+1/2,-z+1/2
x,-y+1/2,z+1/2

loop_
_atom_site_label
_atom_site_type_symbol
_atom_site_fract_x
_atom_site_fract_y
_atom_site_fract_z
_atom_site_U_iso_or_equiv
_atom_site_occupancy
_atom_site_adp_type
C1 C 0.14019(16) 0.1385(2) 0.3080(3) 0.0487 1.0000 Uani
C2 C 0.06104(19) 0.0937(3) 0.3289(4) 0.0633 1.0000 Uani
C3 C 0.0037(2) 0.1669(3) 0.3691(4) 0.0782 1.0000 Uani
C4 C 0.0208(2) 0.2885(3) 0.3942(4) 0.0735 1.0000 Uani
C5 C 0.09392(17) 0.3369(3) 0.3679(4) 0.0588 1.0000 Uani
C6 C 0.15491(15) 0.2649(2) 0.3193(3) 0.0429 1.0000 Uani
C7 C 0.23057(15) 0.3127(2) 0.2821(3) 0.0407 1.0000 Uani
C8 C 0.24868(17) 0.4417(2) 0.2854(3) 0.0485 1.0000 Uani
O9 O 0.19768(13) 0.52235(18) 0.2853(3) 0.0790 1.0000 Uani
C10 C 0.34144(16) 0.4764(2) 0.2903(3) 0.0493 1.0000 Uani
F11 F 0.38693(10) 0.46063(15) 0.44552(18) 0.0622 1.0000 Uani
F12 F 0.34462(11) 0.59681(13) 0.2654(3) 0.0805 1.0000 Uani
C13 C 0.38078(16) 0.4094(2) 0.1786(3) 0.0475 1.0000 Uani
C14 C 0.47859(19) 0.4194(3) 0.2158(4) 0.0651 1.0000 Uani
C15 C 0.5110(2) 0.3063(3) 0.3025(5) 0.0830 1.0000 Uani
O16 O 0.43948(11) 0.23689(16) 0.3179(2) 0.0598 1.0000 Uani
C17 C 0.36759(16) 0.2747(2) 0.1942(3) 0.0462 1.0000 Uani
C18 C 0.28668(14) 0.2350(2) 0.2358(3) 0.0392 1.0000 Uani
C19 C 0.27191(16) 0.1102(2) 0.2292(3) 0.0456 1.0000 Uani
C20 C 0.20270(15) 0.0604(2) 0.2694(3) 0.0451 1.0000 Uani
N21 N 0.18997(15) -0.06379(18) 0.2635(3) 0.0565 1.0000 Uani
C22 C 0.2406(3) -0.1359(3) 0.1843(5) 0.0906 1.0000 Uani
C23 C 0.1811(3) -0.1230(3) 0.4062(4) 0.0851 1.0000 Uani
H21 H 0.0481 0.0074 0.3116 0.0779 1.0000 Uiso
H31 H -0.0504 0.1347 0.3823 0.0925 1.0000 Uiso
H41 H -0.0182 0.3411 0.4316 0.0893 1.0000 Uiso
H51 H 0.1052 0.4233 0.3839 0.0727 1.0000 Uiso
H131 H 0.3528 0.4358 0.0634 0.0589 1.0000 Uiso
H141 H 0.4989 0.4925 0.2837 0.0797 1.0000 Uiso
H142 H 0.4985 0.4270 0.1165 0.0793 1.0000 Uiso
H151 H 0.5493 0.3238 0.4124 0.1026 1.0000 Uiso
H152 H 0.5457 0.2604 0.2432 0.1025 1.0000 Uiso
H171 H 0.3703 0.2338 0.0887 0.0594 1.0000 Uiso
H191 H 0.3132 0.0591 0.1934 0.0544 1.0000 Uiso
H221 H 0.2176 -0.2172 0.1693 0.1359 1.0000 Uiso
H222 H 0.3015 -0.1390 0.2493 0.1364 1.0000 Uiso
H223 H 0.2400 -0.1009 0.0756 0.1363 1.0000 Uiso
H231 H 0.1419 -0.1917 0.3823 0.1334 1.0000 Uiso
H232 H 0.2378 -0.1510 0.4678 0.1332 1.0000 Uiso
H233 H 0.1579 -0.0655 0.4747 0.1333 1.0000 Uiso

loop_
_atom_site_aniso_label
_atom_site_aniso_U_11
_atom_site_aniso_U_22
_atom_site_aniso_U_33
_atom_site_aniso_U_23
_atom_site_aniso_U_13
_atom_site_aniso_U_12
C1 0.0481(15) 0.0519(15) 0.0460(15) -0.0012(11) 0.0116(11) -0.0103(12)
C2 0.0521(18) 0.0641(18) 0.078(2) -0.0040(15) 0.0235(14) -0.0158(15)
C3 0.0557(19) 0.093(3) 0.094(3) 0.0016(19) 0.0341(17) -0.0138(18)
C4 0.0539(18) 0.090(2) 0.082(2) -0.0059(18) 0.0264(15) 0.0042(16)
C5 0.0420(15) 0.0674(18) 0.0681(19) -0.0042(14) 0.0158(13) 0.0023(13)
C6 0.0397(13) 0.0493(14) 0.0368(13) 0.0002(10) 0.0044(10) -0.0010(10)
C7 0.0411(13) 0.0408(13) 0.0388(13) -0.0029(10) 0.0073(10) -0.0038(10)
C8 0.0545(16) 0.0408(13) 0.0489(14) 0.0004(11) 0.0108(12) 0.0024(12)
O9 0.0700(15) 0.0476(11) 0.127(2) 0.0048(12) 0.0386(13) 0.0104(10)
C10 0.0555(16) 0.0315(12) 0.0559(16) 0.0065(11) 0.0049(13) -0.0046(11)
F11 0.0652(9) 0.0656(10) 0.0516(10) -0.0136(7) 0.0071(7) -0.0085(7)
F12 0.0786(13) 0.0360(9) 0.1278(17) 0.0122(9) 0.0274(11) -0.0074(7)
C13 0.0519(15) 0.0483(14) 0.0441(15) 0.0054(11) 0.0154(12) -0.0119(11)
C14 0.0622(19) 0.0661(18) 0.073(2) -0.0016(14) 0.0288(15) -0.0160(14)
C15 0.0472(18) 0.0630(19) 0.142(3) 0.000(2) 0.0296(18) -0.0085(14)
O16 0.0404(10) 0.0497(10) 0.0888(15) 0.0063(9) 0.0154(9) -0.0001(8)
C17 0.0499(15) 0.0474(14) 0.0426(15) -0.0092(11) 0.0138(12) -0.0085(11)
C18 0.0410(13) 0.0410(12) 0.0345(12) -0.0019(10) 0.0077(10) -0.0068(10)
C19 0.0490(15) 0.0382(12) 0.0497(15) -0.0052(11) 0.0122(11) -0.0025(11)
C20 0.0525(16) 0.0388(12) 0.0428(14) -0.0015(10) 0.0100(11) -0.0081(11)
N21 0.0712(15) 0.0414(11) 0.0606(14) 0.0013(11) 0.0236(11) -0.0118(10)
C22 0.125(3) 0.0399(16) 0.123(3) -0.0122(17) 0.061(3) -0.0093(17)
C23 0.106(3) 0.072(2) 0.077(2) 0.0161(18) 0.0210(18) -0.0221(18)

loop_
_atom_type_symbol
_atom_type_scat_dispersion_real
_atom_type_scat_dispersion_imag
_atom_type_scat_Cromer_Mann_a1
_atom_type_scat_Cromer_Mann_b1
_atom_type_scat_Cromer_Mann_a2
_atom_type_scat_Cromer_Mann_b2
_atom_type_scat_Cromer_Mann_a3
_atom_type_scat_Cromer_Mann_b3
_atom_type_scat_Cromer_Mann_a4
_atom_type_scat_Cromer_Mann_b4
_atom_type_scat_Cromer_Mann_c
_atom_type_scat_source
C 0.0033 0.0016 2.3100 20.8439 1.0200 10.2075 1.5886 0.5687 0.8650 51.6512 0.2156 'International Tables Vol C 4.2.6.8 and 6.1.1.4'
H 0.0000 0.0000 0.4930 10.5109 0.3229 26.1257 0.1402 3.1424 0.0408 57.7998 0.0030 'International Tables Vol C 4.2.6.8 and 6.1.1.4'
N 0.0061 0.0033 12.2126 0.0057 3.1322 9.8933 2.0125 28.9975 1.1663 0.5826 -11.5290 'International Tables Vol C 4.2.6.8 and 6.1.1.4'
O 0.0106 0.0060 3.0485 13.2771 2.2868 5.7011 1.5463 0.3239 0.8670 32.9089 0.2508 'International Tables Vol C 4.2.6.8 and 6.1.1.4'
F 0.0171 0.0103 3.5392 10.2825 2.6412 4.2944 1.5170 0.2615 1.0243 26.1476 0.2776 'International Tables Vol C 4.2.6.8 and 6.1.1.4'

loop_
_geom_angle_atom_site_label_1
_geom_angle_atom_site_label_2
_geom_angle_atom_site_label_3
_geom_angle
_geom_angle_publ_flag
C2 C1 C6 118.4(2) yes
C2 C1 C20 121.5(2) yes
C6 C1 C20 120.1(2) yes
C1 C2 C3 121.2(3) yes
C1 C2 H21 118.9 no
C3 C2 H21 119.9 no
C2 C3 C4 120.8(3) yes
C2 C3 H31 120.1 no
C4 C3 H31 119.1 no
C3 C4 C5 120.2(3) yes
C3 C4 H41 121.4 no
C5 C4 H41 118.4 no
C4 C5 C6 121.4(3) yes
C4 C5 H51 119.9 no
C6 C5 H51 118.7 no
C1 C6 C5 117.7(2) yes
C1 C6 C7 119.0(2) yes
C5 C6 C7 123.3(2) yes
C6 C7 C8 122.2(2) yes
C6 C7 C18 119.1(2) yes
C8 C7 C18 118.6(2) yes
C7 C8 O9 126.4(2) yes
C7 C8 C10 115.8(2) yes
O9 C8 C10 117.8(2) yes
C8 C10 F11 105.5(2) yes
C8 C10 F12 108.6(2) yes
F11 C10 F12 104.5(2) yes
C8 C10 C13 115.4(2) yes
F11 C10 C13 111.7(2) yes
F12 C10 C13 110.5(2) yes
C10 C13 C14 114.2(2) yes
C10 C13 C17 110.1(2) yes
C14 C13 C17 102.2(2) yes
C10 C13 H131 109.8 no
C14 C13 H131 111.0 no
C17 C13 H131 109.2 no
C13 C14 C15 104.8(2) yes
C13 C14 H141 110.3 no
C15 C14 H141 111.3 no
C13 C14 H142 111.2 no
C15 C14 H142 111.2 no
H141 C14 H142 108.2 no
C14 C15 O16 108.6(2) yes
C14 C15 H151 111.4 no
O16 C15 H151 109.2 no
C14 C15 H152 110.0 no
O16 C15 H152 110.1 no
H151 C15 H152 107.5 no
C15 O16 C17 106.8(2) yes
C13 C17 O16 104.58(19) yes
C13 C17 C18 117.3(2) yes
O16 C17 C18 108.5(2) yes
C13 C17 H171 108.4 no
O16 C17 H171 109.4 no
C18 C17 H171 108.5 no
C17 C18 C7 123.7(2) yes
C17 C18 C19 115.3(2) yes
C7 C18 C19 120.9(2) yes
C18 C19 C20 122.0(2) yes
C18 C19 H191 117.6 no
C20 C19 H191 120.3 no
C1 C20 C19 118.7(2) yes
C1 C20 N21 120.3(2) yes
C19 C20 N21 120.9(2) yes
C20 N21 C22 118.3(2) yes
C20 N21 C23 117.8(2) yes
C22 N21 C23 110.4(3) yes
N21 C22 H221 109.9 no
N21 C22 H222 109.9 no
H221 C22 H222 109.2 no
N21 C22 H223 110.9 no
H221 C22 H223 108.4 no
H222 C22 H223 108.4 no
N21 C23 H231 111.8 no
N21 C23 H232 109.6 no
H231 C23 H232 109.0 no
N21 C23 H233 110.5 no
H231 C23 H233 107.8 no
H232 C23 H233 107.9 no

loop_
_geom_bond_atom_site_label_1
_geom_bond_atom_site_label_2
_geom_bond_distance
_geom_bond_publ_flag
C1 C2 1.425(4) yes
C1 C6 1.425(4) yes
C1 C20 1.435(4) yes
C2 C3 1.340(5) yes
C2 H21 0.984 no
C3 C4 1.386(5) yes
C3 H31 0.973 no
C4 C5 1.364(4) yes
C4 H41 0.971 no
C5 C6 1.415(4) yes
C5 H51 0.981 no
C6 C7 1.442(4) yes
C7 C8 1.463(3) yes
C7 C18 1.385(4) yes
C8 O9 1.218(3) yes
C8 C10 1.535(4) yes
C10 F11 1.374(3) yes
C10 F12 1.359(3) yes
C10 C13 1.491(4) yes
C13 C14 1.531(4) yes
C13 C17 1.524(4) yes
C13 H131 1.032 no
C14 C15 1.491(5) yes
C14 H141 1.009 no
C14 H142 0.997 no
C15 O16 1.423(4) yes
C15 H151 1.016 no
C15 H152 0.992 no
O16 C17 1.428(3) yes
C17 C18 1.507(3) yes
C17 H171 1.035 no
C18 C19 1.409(3) yes
C19 C20 1.370(4) yes
C19 H191 0.982 no
C20 N21 1.395(3) yes
N21 C22 1.441(4) yes
N21 C23 1.447(4) yes
C22 H221 0.973 no
C22 H222 0.999 no
C22 H223 1.020 no
C23 H231 0.979 no
C23 H232 0.983 no
C23 H233 1.007 no

loop_
_geom_hbond_atom_site_label_D
_geom_hbond_atom_site_label_H
_geom_hbond_atom_site_label_A
_geom_hbond_site_symmetry_A
_geom_hbond_angle_DHA
_geom_hbond_distance_DH
_geom_hbond_distance_HA
_geom_hbond_distance_DA
_geom_hbond_publ_flag
C5 H51 O9 . 123.82 0.981 2.190 2.864(4) yes
C22 H223 O9 4_554 165.7 1.020 2.594 3.599(4) yes
